data_7021860
loop_
_publ_author_name
'George, Kathryn'
'Hector, Andrew L.'
'Levason, William'
'Reid, Gillian'
'Sanderson, George'
'Webster, Michael'
'Zhang, Wenjian'

_publ_section_title
;
 Hypervalent neutral O-donor ligand complexes of silicon tetrafluoride,
 comparisons with other group 14 tetrafluorides and a search for soft
 donor ligand complexes.
;
_journal_issue 7
_journal_name_full 'Dalton transactions (Cambridge, England : 2003)'
_journal_page_first 1584
_journal_page_last 1593
_journal_paper_doi 10.1039/c0dt01115k
_journal_volume 40
_journal_year 2011
_chemical_formula_moiety 'C10 H10 F4 N2 O2 Si'
_chemical_formula_structural '(C5 H5 N O)2 (F4 Si)'
_chemical_formula_sum 'C10 H10 F4 N2 O2 Si'
_chemical_formula_weight 294.29
_chemical_name_systematic
;
cis-tetrafluorobis(pyridine 1-oxide)silicon(IV)
;
_space_group_IT_number 14
_space_group_name_Hall '-P 2ybc'
_symmetry_cell_setting monoclinic
_symmetry_space_group_name_Hall '-P 2ybc'
_symmetry_space_group_name_H-M 'P 1 21/c 1'
_atom_sites_solution_hydrogens geom
_atom_sites_solution_primary direct
_atom_sites_solution_secondary difmap
_audit_creation_date 2010-08-05
_audit_creation_method 'SHELXL-97 + hand edit'
_cell_angle_alpha 90.00
_cell_angle_beta 105.119(10)
_cell_angle_gamma 90.00
_cell_formula_units_Z 4
_cell_length_a 7.7086(15)
_cell_length_b 12.844(3)
_cell_length_c 12.532(2)
_cell_measurement_reflns_used 2775
_cell_measurement_temperature 120(2)
_cell_measurement_theta_max 27.48
_cell_measurement_theta_min 2.91
_cell_volume 1197.8(4)
_computing_cell_refinement 'DENZO (Otwinowski & Minor, 1997)'
_computing_data_collection 'COLLECT (Hooft, R.W.W., 1998)'
_computing_data_reduction 'DENZO (Otwinowski & Minor, 1997)'
_computing_structure_refinement 'SHELXL-97 (Sheldrick, 1997)'
_computing_structure_solution 'SHELXS-97 (Sheldrick, 1997)'
_diffrn_ambient_temperature 120(2)
_diffrn_measured_fraction_theta_full 0.975
_diffrn_measured_fraction_theta_max 0.975
_diffrn_measurement_device_type 'Bruker-Nonius 95mm CCD camera on \k-goniostat'
_diffrn_measurement_method '\f & \w scans'
_diffrn_radiation_monochromator '10cm confocal mirrors'
_diffrn_radiation_source 'Bruker-Nonius FR591 rotating anode'
_diffrn_radiation_type MoK\a
_diffrn_radiation_wavelength 0.71073
_diffrn_reflns_av_R_equivalents 0.0656
_diffrn_reflns_av_sigmaI/netI 0.0587
_diffrn_reflns_limit_h_max 10
_diffrn_reflns_limit_h_min -10
_diffrn_reflns_limit_k_max 16
_diffrn_reflns_limit_k_min -16
_diffrn_reflns_limit_l_max 16
_diffrn_reflns_limit_l_min -16
_diffrn_reflns_number 13512
_diffrn_reflns_theta_full 27.69
_diffrn_reflns_theta_max 27.69
_diffrn_reflns_theta_min 3.16
_diffrn_standards_number 0
_exptl_absorpt_coefficient_mu 0.248
_exptl_absorpt_correction_T_max 1.0000
_exptl_absorpt_correction_T_min 0.8612
_exptl_absorpt_correction_type multi-scan
_exptl_absorpt_process_details 'G.M. Sheldrick, (2007). SADABS. Version 2007/2. Bruker AXS Inc.'
_exptl_crystal_colour colourless
_exptl_crystal_density_diffrn 1.632
_exptl_crystal_density_method 'not measured'
_exptl_crystal_description block
_exptl_crystal_F_000 600
_exptl_crystal_size_max 0.05
_exptl_crystal_size_mid 0.03
_exptl_crystal_size_min 0.02
_refine_diff_density_max 0.377
_refine_diff_density_min -0.380
_refine_diff_density_rms 0.088
_refine_ls_extinction_method none
_refine_ls_goodness_of_fit_ref 1.085
_refine_ls_hydrogen_treatment constr
_refine_ls_matrix_type full
_refine_ls_number_parameters 172
_refine_ls_number_reflns 2737
_refine_ls_number_restraints 0
_refine_ls_restrained_S_all 1.085
_refine_ls_R_factor_all 0.1060
_refine_ls_R_factor_gt 0.0664
_refine_ls_shift/su_max 0.000
_refine_ls_shift/su_mean 0.000
_refine_ls_structure_factor_coef Fsqd
_refine_ls_weighting_details 'w=1/[\s^2^(Fo^2^)+(0.0000P)^2^+3.8546P] where P=(Fo^2^+2Fc^2^)/3'
_refine_ls_weighting_scheme calc
_refine_ls_wR_factor_gt 0.1096
_refine_ls_wR_factor_ref 0.1265
_reflns_number_gt 1937
_reflns_number_total 2737
_reflns_threshold_expression I>2sigma(I)
_cod_data_source_file c0dt01115k.txt
_cod_data_source_block 10wz729a
_cod_depositor_comments 'Adding full bibliography for 7021854--7021860.cif.'
_cod_original_sg_symbol_H-M 'P 21/c'
_cod_database_code 7021860

loop_
_symmetry_equiv_pos_as_xyz
'x, y, z'
'-x, y+1/2, -z+1/2'
'-x, -y, -z'
'x, -y-1/2, z-1/2'

loop_
_atom_site_label
_atom_site_type_symbol
_atom_site_fract_x
_atom_site_fract_y
_atom_site_fract_z
_atom_site_U_iso_or_equiv
_atom_site_adp_type
_atom_site_occupancy
_atom_site_symmetry_multiplicity
_atom_site_calc_flag
_atom_site_refinement_flags
Si1 Si 0.17307(12) 0.21331(7) 0.20575(8) 0.0163(2) Uani 1 1 d .
F1 F 0.3903(2) 0.21450(15) 0.21114(15) 0.0189(4) Uani 1 1 d .
F2 F 0.2010(3) 0.11814(15) 0.29836(16) 0.0240(5) Uani 1 1 d .
F3 F 0.1218(3) 0.13161(15) 0.09968(15) 0.0224(5) Uani 1 1 d .
F4 F -0.0404(2) 0.23142(15) 0.20248(15) 0.0197(4) Uani 1 1 d .
O1 O 0.2085(3) 0.31213(18) 0.31815(18) 0.0193(5) Uani 1 1 d .
O2 O 0.1634(3) 0.32346(18) 0.10579(18) 0.0174(5) Uani 1 1 d .
N1 N 0.3760(4) 0.3456(2) 0.3694(2) 0.0183(6) Uani 1 1 d .
N2 N -0.0022(4) 0.3500(2) 0.0426(2) 0.0153(6) Uani 1 1 d .
C1 C 0.4439(5) 0.3216(3) 0.4765(3) 0.0216(7) Uani 1 1 d .
H1 H 0.3777 0.2793 0.5140 0.026 Uiso 1 1 calc R
C2 C 0.6113(5) 0.3592(3) 0.5314(3) 0.0257(8) Uani 1 1 d .
H2 H 0.6608 0.3428 0.6072 0.031 Uiso 1 1 calc R
C3 C 0.7064(5) 0.4203(3) 0.4764(3) 0.0282(9) Uani 1 1 d .
H3 H 0.8220 0.4458 0.5136 0.034 Uiso 1 1 calc R
C4 C 0.6320(5) 0.4443(3) 0.3663(3) 0.0277(8) Uani 1 1 d .
H4 H 0.6952 0.4873 0.3274 0.033 Uiso 1 1 calc R
C5 C 0.4659(5) 0.4054(3) 0.3140(3) 0.0238(8) Uani 1 1 d .
H5 H 0.4142 0.4208 0.2382 0.029 Uiso 1 1 calc R
C6 C -0.0626(4) 0.3047(3) -0.0567(3) 0.0174(7) Uani 1 1 d .
H6 H 0.0090 0.2551 -0.0821 0.021 Uiso 1 1 calc R
C7 C -0.2305(4) 0.3315(3) -0.1213(3) 0.0188(7) Uani 1 1 d .
H7 H -0.2758 0.2996 -0.1915 0.023 Uiso 1 1 calc R
C8 C -0.3330(5) 0.4043(3) -0.0846(3) 0.0202(7) Uani 1 1 d .
H8 H -0.4498 0.4217 -0.1282 0.024 Uiso 1 1 calc R
C9 C -0.2626(5) 0.4520(3) 0.0173(3) 0.0233(8) Uani 1 1 d .
H9 H -0.3299 0.5038 0.0429 0.028 Uiso 1 1 calc R
C10 C -0.0953(4) 0.4237(3) 0.0808(3) 0.0186(7) Uani 1 1 d .
H10 H -0.0461 0.4556 0.1506 0.022 Uiso 1 1 calc R

loop_
_atom_site_aniso_label
_atom_site_aniso_U_11
_atom_site_aniso_U_22
_atom_site_aniso_U_33
_atom_site_aniso_U_23
_atom_site_aniso_U_13
_atom_site_aniso_U_12
Si1 0.0147(4) 0.0190(4) 0.0140(4) 0.0011(4) 0.0018(3) -0.0009(4)
F1 0.0135(9) 0.0235(10) 0.0180(10) 0.0009(8) 0.0012(7) 0.0031(8)
F2 0.0241(11) 0.0226(11) 0.0234(11) 0.0086(8) 0.0027(8) 0.0017(8)
F3 0.0236(11) 0.0221(10) 0.0183(10) -0.0043(8) -0.0001(8) 0.0003(8)
F4 0.0147(10) 0.0263(11) 0.0173(10) 0.0020(8) 0.0028(8) -0.0013(8)
O1 0.0123(11) 0.0258(13) 0.0187(11) -0.0041(10) 0.0020(9) -0.0032(9)
O2 0.0133(11) 0.0224(12) 0.0151(11) 0.0031(9) 0.0014(9) 0.0011(9)
N1 0.0161(14) 0.0211(15) 0.0166(14) -0.0011(12) 0.0023(11) -0.0024(12)
N2 0.0146(13) 0.0169(14) 0.0141(13) 0.0036(11) 0.0035(11) 0.0010(11)
C1 0.0258(19) 0.0245(18) 0.0151(16) -0.0012(14) 0.0067(14) 0.0041(15)
C2 0.0229(19) 0.031(2) 0.0198(17) -0.0028(15) -0.0007(14) 0.0067(16)
C3 0.0192(18) 0.028(2) 0.033(2) -0.0117(17) -0.0004(16) -0.0019(15)
C4 0.027(2) 0.0209(18) 0.035(2) -0.0015(16) 0.0070(16) -0.0058(15)
C5 0.031(2) 0.0204(18) 0.0189(17) 0.0008(14) 0.0038(15) -0.0049(15)
C6 0.0181(16) 0.0185(17) 0.0166(16) 0.0010(13) 0.0065(13) 0.0013(13)
C7 0.0186(17) 0.0201(17) 0.0163(16) 0.0009(13) 0.0019(13) -0.0005(13)
C8 0.0161(16) 0.0230(18) 0.0207(17) 0.0061(14) 0.0034(13) 0.0016(14)
C9 0.0207(18) 0.0255(19) 0.0234(18) -0.0010(15) 0.0055(14) 0.0022(15)
C10 0.0182(17) 0.0186(17) 0.0187(16) -0.0039(13) 0.0041(13) -0.0033(13)

loop_
_atom_type_symbol
_atom_type_description
_atom_type_scat_dispersion_real
_atom_type_scat_dispersion_imag
_atom_type_scat_source
C C 0.0033 0.0016 'International Tables Vol C Tables 4.2.6.8 and 6.1.1.4'
H H 0.0000 0.0000 'International Tables Vol C Tables 4.2.6.8 and 6.1.1.4'
N N 0.0061 0.0033 'International Tables Vol C Tables 4.2.6.8 and 6.1.1.4'
O O 0.0106 0.0060 'International Tables Vol C Tables 4.2.6.8 and 6.1.1.4'
F F 0.0171 0.0103 'International Tables Vol C Tables 4.2.6.8 and 6.1.1.4'
Si Si 0.0817 0.0704 'International Tables Vol C Tables 4.2.6.8 and 6.1.1.4'

loop_
_geom_angle_atom_site_label_1
_geom_angle_atom_site_label_2
_geom_angle_atom_site_label_3
_geom_angle
F4 Si1 F1 171.33(11)
F4 Si1 F3 92.39(11)
F1 Si1 F3 93.75(11)
F4 Si1 F2 93.89(11)
F1 Si1 F2 91.87(11)
F3 Si1 F2 93.14(11)
F4 Si1 O1 82.61(10)
F1 Si1 O1 90.90(10)
F3 Si1 O1 174.08(11)
F2 Si1 O1 90.36(11)
F4 Si1 O2 90.66(10)
F1 Si1 O2 83.34(10)
F3 Si1 O2 88.99(11)
F2 Si1 O2 174.89(11)
O1 Si1 O2 87.91(11)
N1 O1 Si1 120.57(19)
N2 O2 Si1 116.46(18)
C5 N1 C1 121.9(3)
C5 N1 O1 119.6(3)
C1 N1 O1 118.4(3)
C6 N2 C10 123.1(3)
C6 N2 O2 118.5(3)
C10 N2 O2 118.4(3)
N1 C1 C2 119.2(3)
N1 C1 H1 120.4
C2 C1 H1 120.4
C3 C2 C1 120.0(3)
C3 C2 H2 120.0
C1 C2 H2 120.0
C2 C3 C4 119.4(3)
C2 C3 H3 120.3
C4 C3 H3 120.3
C5 C4 C3 119.2(4)
C5 C4 H4 120.4
C3 C4 H4 120.4
N1 C5 C4 120.3(3)
N1 C5 H5 119.9
C4 C5 H5 119.9
N2 C6 C7 118.8(3)
N2 C6 H6 120.6
C7 C6 H6 120.6
C6 C7 C8 120.4(3)
C6 C7 H7 119.8
C8 C7 H7 119.8
C7 C8 C9 119.0(3)
C7 C8 H8 120.5
C9 C8 H8 120.5
C10 C9 C8 119.8(3)
C10 C9 H9 120.1
C8 C9 H9 120.1
N2 C10 C9 119.0(3)
N2 C10 H10 120.5
C9 C10 H10 120.5

loop_
_geom_bond_atom_site_label_1
_geom_bond_atom_site_label_2
_geom_bond_distance
Si1 F4 1.651(2)
Si1 F1 1.658(2)
Si1 F3 1.658(2)
Si1 F2 1.660(2)
Si1 O1 1.863(2)
Si1 O2 1.878(2)
O1 N1 1.354(3)
O2 N2 1.359(3)
N1 C5 1.343(4)
N1 C1 1.343(4)
N2 C6 1.343(4)
N2 C10 1.349(4)
C1 C2 1.382(5)
C1 H1 0.9500
C2 C3 1.376(6)
C2 H2 0.9500
C3 C4 1.384(5)
C3 H3 0.9500
C4 C5 1.372(5)
C4 H4 0.9500
C5 H5 0.9500
C6 C7 1.380(5)
C6 H6 0.9500
C7 C8 1.378(5)
C7 H7 0.9500
C8 C9 1.393(5)
C8 H8 0.9500
C9 C10 1.376(5)
C9 H9 0.9500
C10 H10 0.9500
